data_7007353
loop_
_publ_author_name
'Llewellyn, Simon A.'
'Green, Malcolm L. H.'
'Cowley, Andrew R.'

_publ_section_title
;
 Cobalt N-heterocyclic carbene alkyl and acyl compounds: synthesis,
 molecular structure and reactivity.
;
_journal_issue 34
_journal_name_full 'Dalton transactions (Cambridge, England : 2003)'
_journal_page_first 4164
_journal_page_last 4168
_journal_paper_doi 10.1039/B604200G
_journal_year 2006
_chemical_compound_source
;
synthesis as described
;
_chemical_formula_moiety ' C26 H27 Co1 N2 O4 '
_chemical_formula_sum 'C26 H27 Co N2 O4'
_chemical_formula_weight 490.44
_chemical_name_systematic
;
?
;
_space_group_IT_number 14
_symmetry_cell_setting monoclinic
_symmetry_space_group_name_Hall '-P 2ybc'
_symmetry_space_group_name_H-M 'P 1 21/c 1'
_atom_sites_solution_hydrogens geom
_atom_sites_solution_primary direct
_cell_angle_alpha 90
_cell_angle_beta 112.0508(6)
_cell_angle_gamma 90
_cell_formula_units_Z 4
_cell_length_a 8.6117(2)
_cell_length_b 33.0497(5)
_cell_length_c 9.2569(2)
_cell_measurement_reflns_used 20344
_cell_measurement_temperature 150
_cell_measurement_theta_max 28
_cell_measurement_theta_min 5
_cell_volume 2441.92(9)
_computing_cell_refinement
;
KappaCCD software 'DENZO' (Otwinowski & Minor, 1996)
;
_computing_data_collection
;
KappaCCD software 'Collect' (Nonius, 2000)
;
_computing_data_reduction
;
KappaCCD software 'DENZO' (Otwinowski & Minor, 1996)
;
_computing_publication_material
;
CRYSTALS (Watkin et al, 2001)
;
_computing_structure_refinement
;
CRYSTALS (Watkin et al, 2001)
;
_computing_structure_solution 'SIR92 (Giacovazzo et al, 1992)'
_diffrn_ambient_temperature 150
_diffrn_measured_fraction_theta_full 0.995
_diffrn_measured_fraction_theta_max 0.995
_diffrn_measurement_device_type
;
Nonius KappaCCD
;
_diffrn_measurement_method \w
_diffrn_radiation_monochromator graphite
_diffrn_radiation_type 'Mo K\a'
_diffrn_radiation_wavelength 0.71073
_diffrn_reflns_av_R_equivalents 0.041
_diffrn_reflns_limit_h_max 11
_diffrn_reflns_limit_h_min -11
_diffrn_reflns_limit_k_max 42
_diffrn_reflns_limit_k_min -42
_diffrn_reflns_limit_l_max 12
_diffrn_reflns_limit_l_min -12
_diffrn_reflns_number 20344
_diffrn_reflns_theta_full 27.495
_diffrn_reflns_theta_max 27.495
_diffrn_reflns_theta_min 5.100
_diffrn_standards_decay_% 0.00
_diffrn_standards_interval_count 0
_diffrn_standards_interval_time 0
_diffrn_standards_number 0
_exptl_absorpt_coefficient_mu 0.736
_exptl_absorpt_correction_T_max 0.90
_exptl_absorpt_correction_T_min 0.83
_exptl_absorpt_correction_type multi-scan
_exptl_absorpt_process_details
;
Denzo/Scalepack (Otwinowski & Minor, 1996)
;
_exptl_crystal_colour ' pale yellow '
_exptl_crystal_density_diffrn 1.334
_exptl_crystal_description ' fragment '
_exptl_crystal_F_000 1024
_exptl_crystal_size_max 0.26
_exptl_crystal_size_mid 0.24
_exptl_crystal_size_min 0.14
_refine_diff_density_max 0.39
_refine_diff_density_min -0.25
_refine_ls_extinction_method None
_refine_ls_goodness_of_fit_ref 1.1048
_refine_ls_hydrogen_treatment noref
_refine_ls_matrix_type full
_refine_ls_number_parameters 298
_refine_ls_number_reflns 3569
_refine_ls_number_restraints 0
_refine_ls_R_factor_all 0.0652
_refine_ls_R_factor_gt 0.0344
_refine_ls_shift/su_max 0.005340
_refine_ls_structure_factor_coef F
_refine_ls_weighting_details
;
Method, part 1, Chebychev polynomial, (Watkin, 1994, Prince, 1982)
[weight] = 1.0/[A~0~*T~0~(x)+A~1~*T~1~(x) ... +A~n-1~]*T~n-1~(x)]
where A~i~ are the Chebychev coefficients listed below and x= Fcalc/Fmax
Method = Robust Weighting (Prince, 1982)
W = [weight] * [1-(deltaF/6*sigmaF)^2^]^2^
A~i~ are:
0.675 0.020 0.379
;
_refine_ls_weighting_scheme calc
_refine_ls_wR_factor_all 0.0584
_refine_ls_wR_factor_gt 0.0383
_refine_ls_wR_factor_ref 0.0383
_reflns_limit_h_max 10
_reflns_limit_h_min -11
_reflns_limit_k_max 42
_reflns_limit_k_min 0
_reflns_limit_l_max 12
_reflns_limit_l_min 0
_reflns_number_gt 3569
_reflns_number_total 5525
_reflns_threshold_expression I>3.00u(I)
_cod_data_source_file B604200G.txt
_cod_data_source_block arc1039
_cod_depositor_comments
;
The following automatic conversions were performed:
'_symmetry_cell_setting' value 'Monoclinic' changed to 'monoclinic'
according to '/home/saulius/struct/CIF-dictionaries/cif_core.dic'
dictionary named 'cif_core.dic' version 2.4.1 from 2010-06-29.

Automatic conversion script
Id: cif_fix_enum 1527 2010-12-29 10:47:43Z saulius 
;
_cod_original_sg_symbol_H-M 'P 1 21/c 1 '
_cod_original_formula_sum ' C26 H27 Co1 N2 O4 '
_cod_database_code 7007353

loop_
_symmetry_equiv_pos_as_xyz
x,y,z
-x,-y,-z
-x,y+1/2,-z+1/2
x,-y+1/2,z+1/2

loop_
_atom_site_label
_atom_site_type_symbol
_atom_site_fract_x
_atom_site_fract_y
_atom_site_fract_z
_atom_site_U_iso_or_equiv
_atom_site_occupancy
_atom_site_adp_type
Co1 Co 0.31129(4) 0.365446(9) 0.09053(3) 0.0219 1.0000 Uani
C1 C 0.4636(3) 0.38299(7) 0.3041(2) 0.0237 1.0000 Uani
N1 N 0.6079(2) 0.36501(6) 0.4009(2) 0.0267 1.0000 Uani
C2 C 0.6948(3) 0.38915(8) 0.5288(3) 0.0363 1.0000 Uani
C3 C 0.6043(3) 0.42280(8) 0.5140(3) 0.0379 1.0000 Uani
N2 N 0.4636(2) 0.41897(6) 0.3773(2) 0.0277 1.0000 Uani
C4 C 0.6608(3) 0.32395(7) 0.3906(3) 0.0280 1.0000 Uani
C5 C 0.7821(3) 0.31672(8) 0.3271(3) 0.0346 1.0000 Uani
C6 C 0.8356(3) 0.27715(9) 0.3273(3) 0.0398 1.0000 Uani
C7 C 0.7731(3) 0.24541(8) 0.3875(3) 0.0394 1.0000 Uani
C8 C 0.6542(3) 0.25385(8) 0.4511(3) 0.0375 1.0000 Uani
C9 C 0.5980(3) 0.29333(7) 0.4564(3) 0.0304 1.0000 Uani
C10 C 0.8512(4) 0.35036(11) 0.2592(4) 0.0520 1.0000 Uani
C11 C 0.8335(4) 0.20276(10) 0.3840(4) 0.0552 1.0000 Uani
C12 C 0.4730(3) 0.30172(9) 0.5310(3) 0.0400 1.0000 Uani
C13 C 0.3254(3) 0.44688(7) 0.3377(2) 0.0259 1.0000 Uani
C14 C 0.3172(3) 0.47978(7) 0.2409(3) 0.0276 1.0000 Uani
C15 C 0.1775(3) 0.50507(7) 0.2017(3) 0.0281 1.0000 Uani
C16 C 0.0529(3) 0.49866(7) 0.2605(2) 0.0278 1.0000 Uani
C17 C 0.0702(3) 0.46666(7) 0.3631(3) 0.0306 1.0000 Uani
C18 C 0.2063(3) 0.44034(7) 0.4038(3) 0.0285 1.0000 Uani
C19 C 0.4560(3) 0.48849(9) 0.1839(3) 0.0420 1.0000 Uani
C20 C -0.0982(4) 0.52593(8) 0.2148(3) 0.0377 1.0000 Uani
C21 C 0.2235(4) 0.40542(8) 0.5140(3) 0.0404 1.0000 Uani
C22 C 0.1827(3) 0.35017(7) -0.1337(2) 0.0272 1.0000 Uani
C23 C 0.2442(4) 0.31519(10) -0.2022(3) 0.0496 1.0000 Uani
O1 O 0.0616(2) 0.36865(5) -0.21713(18) 0.0342 1.0000 Uani
C24 C 0.4467(3) 0.38771(8) 0.0089(3) 0.0347 1.0000 Uani
O2 O 0.5295(3) 0.40227(8) -0.0498(3) 0.0584 1.0000 Uani
C25 C 0.2997(3) 0.31323(8) 0.1361(3) 0.0324 1.0000 Uani
O3 O 0.2774(3) 0.27989(6) 0.1546(2) 0.0511 1.0000 Uani
C26 C 0.1252(3) 0.39337(7) 0.0782(2) 0.0265 1.0000 Uani
O4 O -0.0011(2) 0.40832(5) 0.0545(2) 0.0354 1.0000 Uani
H21 H 0.8036 0.3826 0.6149 0.0390 1.0000 Uiso
H31 H 0.6323 0.4463 0.5873 0.0399 1.0000 Uiso
H61 H 0.9223 0.2713 0.2824 0.0466 1.0000 Uiso
H81 H 0.6076 0.2312 0.4941 0.0412 1.0000 Uiso
H101 H 0.9359 0.3391 0.2201 0.0652 1.0000 Uiso
H102 H 0.9056 0.3711 0.3415 0.0652 1.0000 Uiso
H103 H 0.7580 0.3632 0.1710 0.0652 1.0000 Uiso
H111 H 0.7752 0.1841 0.4321 0.0600 1.0000 Uiso
H112 H 0.9571 0.2014 0.4439 0.0600 1.0000 Uiso
H113 H 0.8082 0.1945 0.2735 0.0600 1.0000 Uiso
H121 H 0.4440 0.2759 0.5711 0.0487 1.0000 Uiso
H122 H 0.5227 0.3211 0.6195 0.0487 1.0000 Uiso
H123 H 0.3694 0.3138 0.4520 0.0487 1.0000 Uiso
H151 H 0.1669 0.5283 0.1295 0.0326 1.0000 Uiso
H171 H -0.0171 0.4625 0.4086 0.0378 1.0000 Uiso
H191 H 0.4274 0.5132 0.1164 0.0521 1.0000 Uiso
H192 H 0.5628 0.4932 0.2752 0.0521 1.0000 Uiso
H193 H 0.4702 0.4649 0.1224 0.0521 1.0000 Uiso
H201 H -0.1737 0.5168 0.2682 0.0459 1.0000 Uiso
H202 H -0.0613 0.5544 0.2467 0.0459 1.0000 Uiso
H203 H -0.1600 0.5248 0.0994 0.0459 1.0000 Uiso
H211 H 0.1270 0.4056 0.5493 0.0504 1.0000 Uiso
H212 H 0.3307 0.4082 0.6065 0.0504 1.0000 Uiso
H213 H 0.2240 0.3794 0.4593 0.0504 1.0000 Uiso
H231 H 0.1681 0.3113 -0.3135 0.0572 1.0000 Uiso
H232 H 0.3603 0.3210 -0.1967 0.0572 1.0000 Uiso
H233 H 0.2452 0.2900 -0.1419 0.0572 1.0000 Uiso

loop_
_atom_site_aniso_label
_atom_site_aniso_U_11
_atom_site_aniso_U_22
_atom_site_aniso_U_33
_atom_site_aniso_U_23
_atom_site_aniso_U_13
_atom_site_aniso_U_12
Co1 0.02083(14) 0.02425(14) 0.01836(13) 0.00064(12) 0.00461(10) 0.00059(13)
C1 0.0245(11) 0.0236(10) 0.0219(10) 0.0016(8) 0.0075(9) -0.0002(8)
N1 0.0227(9) 0.0294(9) 0.0214(8) -0.0027(8) 0.0007(7) 0.0002(8)
C2 0.0301(12) 0.0395(14) 0.0280(12) -0.0055(10) -0.0020(10) 0.0013(10)
C3 0.0335(13) 0.0379(14) 0.0284(12) -0.0104(10) -0.0043(10) -0.0002(11)
N2 0.0249(10) 0.0288(10) 0.0236(9) -0.0036(7) 0.0024(7) 0.0002(8)
C4 0.0236(12) 0.0293(11) 0.0239(11) -0.0012(9) 0.0007(9) 0.0039(9)
C5 0.0256(12) 0.0451(15) 0.0294(12) 0.0021(10) 0.0060(10) 0.0044(10)
C6 0.0274(13) 0.0539(17) 0.0351(13) -0.0033(12) 0.0082(10) 0.0119(12)
C7 0.0352(13) 0.0404(15) 0.0310(12) -0.0035(11) -0.0007(10) 0.0108(11)
C8 0.0352(13) 0.0371(14) 0.0308(12) 0.0054(10) 0.0015(10) 0.0060(11)
C9 0.0280(12) 0.0362(13) 0.0218(11) 0.0019(9) 0.0034(9) 0.0059(10)
C10 0.0388(16) 0.0603(19) 0.0638(19) 0.0074(15) 0.0272(15) 0.0021(14)
C11 0.0500(18) 0.0462(17) 0.0539(18) -0.0054(14) 0.0016(14) 0.0210(14)
C12 0.0375(14) 0.0492(16) 0.0350(13) 0.0107(11) 0.0156(11) 0.0090(12)
C13 0.0253(11) 0.0255(11) 0.0226(10) -0.0068(8) 0.0040(8) 0.0012(8)
C14 0.0280(11) 0.0254(11) 0.0275(11) -0.0044(9) 0.0083(9) -0.0046(9)
C15 0.0355(13) 0.0219(11) 0.0241(10) -0.0018(8) 0.0080(9) -0.0027(9)
C16 0.0297(12) 0.0286(12) 0.0222(10) -0.0059(8) 0.0064(9) 0.0025(9)
C17 0.0374(13) 0.0303(12) 0.0268(11) -0.0027(9) 0.0153(10) 0.0016(10)
C18 0.0370(13) 0.0264(11) 0.0214(10) -0.0023(9) 0.0104(9) 0.0017(10)
C19 0.0353(14) 0.0423(15) 0.0526(16) 0.0061(12) 0.0212(13) -0.0037(12)
C20 0.0433(14) 0.0358(14) 0.0357(13) 0.0025(11) 0.0168(11) 0.0117(11)
C21 0.0561(17) 0.0360(14) 0.0339(13) 0.0092(11) 0.0224(12) 0.0098(12)
C22 0.0277(12) 0.0295(11) 0.0223(10) -0.0004(8) 0.0071(9) -0.0043(9)
C23 0.0579(19) 0.0583(19) 0.0267(12) -0.0086(12) 0.0090(12) 0.0186(15)
O1 0.0308(9) 0.0382(10) 0.0232(7) 0.0022(7) -0.0019(7) 0.0024(8)
C24 0.0306(12) 0.0457(15) 0.0251(11) 0.0004(10) 0.0073(10) -0.0012(11)
O2 0.0490(12) 0.0839(17) 0.0498(12) 0.0099(11) 0.0271(11) -0.0141(11)
C25 0.0311(12) 0.0354(14) 0.0210(10) -0.0017(9) -0.0012(9) 0.0032(10)
O3 0.0650(14) 0.0264(10) 0.0431(11) 0.0039(8) -0.0013(10) -0.0040(9)
C26 0.0286(12) 0.0286(11) 0.0202(10) 0.0002(8) 0.0066(9) -0.0021(9)
O4 0.0261(9) 0.0417(10) 0.0357(9) -0.0018(7) 0.0083(7) 0.0058(7)

loop_
_atom_type_symbol
_atom_type_scat_dispersion_real
_atom_type_scat_dispersion_imag
_atom_type_scat_Cromer_Mann_a1
_atom_type_scat_Cromer_Mann_b1
_atom_type_scat_Cromer_Mann_a2
_atom_type_scat_Cromer_Mann_b2
_atom_type_scat_Cromer_Mann_a3
_atom_type_scat_Cromer_Mann_b3
_atom_type_scat_Cromer_Mann_a4
_atom_type_scat_Cromer_Mann_b4
_atom_type_scat_Cromer_Mann_c
_atom_type_scat_source
'C ' 0.0033 0.0016 2.3100 20.8439 1.0200 10.2075 1.5886 0.5687 0.8650 51.6512 0.2156 International_Tables_Vol_IV_Table_2.2B
'H ' 0.0000 0.0000 0.4930 10.5109 0.3229 26.1257 0.1402 3.1424 0.0408 57.7998 0.0030 International_Tables_Vol_IV_Table_2.2B
'Co ' 0.3494 0.9721 12.2841 4.2791 7.3409 0.2784 4.0034 13.5359 2.3488 71.1692 1.0118 International_Tables_Vol_IV_Table_2.2B
'N ' 0.0061 0.0033 12.2126 0.0057 3.1322 9.8933 2.0125 28.9975 1.1663 0.5826 -11.5290 International_Tables_Vol_IV_Table_2.2B
'O ' 0.0106 0.0060 3.0485 13.2771 2.2868 5.7011 1.5463 0.3239 0.8670 32.9089 0.2508 International_Tables_Vol_IV_Table_2.2B

loop_
_geom_angle_atom_site_label_1
_geom_angle_site_symmetry_1
_geom_angle_atom_site_label_2
_geom_angle_site_symmetry_2
_geom_angle_atom_site_label_3
_geom_angle_site_symmetry_3
_geom_angle
_geom_angle_publ_flag
C1 . Co1 . C22 . 172.34(9) yes
C1 . Co1 . C24 . 90.49(10) yes
C22 . Co1 . C24 . 81.95(10) yes
C1 . Co1 . C25 . 96.92(9) yes
C22 . Co1 . C25 . 86.76(10) yes
C24 . Co1 . C25 . 127.29(12) yes
C1 . Co1 . C26 . 98.65(9) yes
C22 . Co1 . C26 . 86.08(10) yes
C24 . Co1 . C26 . 117.99(11) yes
C25 . Co1 . C26 . 112.29(11) yes
Co1 . C1 . N1 . 128.23(16) yes
Co1 . C1 . N2 . 128.18(16) yes
N1 . C1 . N2 . 102.83(18) yes
C1 . N1 . C2 . 112.04(19) yes
C1 . N1 . C4 . 126.63(18) yes
C2 . N1 . C4 . 120.85(18) yes
N1 . C2 . C3 . 106.5(2) yes
N1 . C2 . H21 . 126.754 no
C3 . C2 . H21 . 126.755 no
C2 . C3 . N2 . 107.0(2) yes
C2 . C3 . H31 . 126.478 no
N2 . C3 . H31 . 126.478 no
C1 . N2 . C3 . 111.59(19) yes
C1 . N2 . C13 . 125.71(18) yes
C3 . N2 . C13 . 121.86(19) yes
N1 . C4 . C5 . 119.4(2) yes
N1 . C4 . C9 . 118.0(2) yes
C5 . C4 . C9 . 122.3(2) yes
C4 . C5 . C6 . 117.5(2) yes
C4 . C5 . C10 . 121.6(2) yes
C6 . C5 . C10 . 120.9(2) yes
C5 . C6 . C7 . 122.3(2) yes
C5 . C6 . H61 . 118.857 no
C7 . C6 . H61 . 118.856 no
C6 . C7 . C8 . 118.6(2) yes
C6 . C7 . C11 . 120.6(3) yes
C8 . C7 . C11 . 120.8(3) yes
C7 . C8 . C9 . 121.5(3) yes
C7 . C8 . H81 . 119.258 no
C9 . C8 . H81 . 119.257 no
C4 . C9 . C8 . 117.8(2) yes
C4 . C9 . C12 . 121.9(2) yes
C8 . C9 . C12 . 120.3(2) yes
C5 . C10 . H101 . 109.466 no
C5 . C10 . H102 . 109.466 no
H101 . C10 . H102 . 109.476 no
C5 . C10 . H103 . 109.466 no
H101 . C10 . H103 . 109.476 no
H102 . C10 . H103 . 109.476 no
C7 . C11 . H111 . 109.467 no
C7 . C11 . H112 . 109.465 no
H111 . C11 . H112 . 109.477 no
C7 . C11 . H113 . 109.466 no
H111 . C11 . H113 . 109.477 no
H112 . C11 . H113 . 109.475 no
C9 . C12 . H121 . 109.467 no
C9 . C12 . H122 . 109.467 no
H121 . C12 . H122 . 109.476 no
C9 . C12 . H123 . 109.466 no
H121 . C12 . H123 . 109.476 no
H122 . C12 . H123 . 109.476 no
N2 . C13 . C14 . 120.0(2) yes
N2 . C13 . C18 . 117.6(2) yes
C14 . C13 . C18 . 122.4(2) yes
C13 . C14 . C15 . 117.7(2) yes
C13 . C14 . C19 . 121.3(2) yes
C15 . C14 . C19 . 121.0(2) yes
C14 . C15 . C16 . 121.6(2) yes
C14 . C15 . H151 . 119.218 no
C16 . C15 . H151 . 119.218 no
C15 . C16 . C17 . 118.9(2) yes
C15 . C16 . C20 . 120.8(2) yes
C17 . C16 . C20 . 120.4(2) yes
C16 . C17 . C18 . 121.5(2) yes
C16 . C17 . H171 . 119.250 no
C18 . C17 . H171 . 119.250 no
C13 . C18 . C17 . 117.8(2) yes
C13 . C18 . C21 . 120.9(2) yes
C17 . C18 . C21 . 121.2(2) yes
C14 . C19 . H191 . 109.467 no
C14 . C19 . H192 . 109.467 no
H191 . C19 . H192 . 109.475 no
C14 . C19 . H193 . 109.467 no
H191 . C19 . H193 . 109.476 no
H192 . C19 . H193 . 109.476 no
C16 . C20 . H201 . 109.467 no
C16 . C20 . H202 . 109.467 no
H201 . C20 . H202 . 109.475 no
C16 . C20 . H203 . 109.467 no
H201 . C20 . H203 . 109.476 no
H202 . C20 . H203 . 109.476 no
C18 . C21 . H211 . 109.467 no
C18 . C21 . H212 . 109.466 no
H211 . C21 . H212 . 109.476 no
C18 . C21 . H213 . 109.466 no
H211 . C21 . H213 . 109.476 no
H212 . C21 . H213 . 109.476 no
Co1 . C22 . C23 . 118.77(17) yes
Co1 . C22 . O1 . 122.81(18) yes
C23 . C22 . O1 . 118.4(2) yes
C22 . C23 . H231 . 109.466 no
C22 . C23 . H232 . 109.467 no
H231 . C23 . H232 . 109.477 no
C22 . C23 . H233 . 109.466 no
H231 . C23 . H233 . 109.475 no
H232 . C23 . H233 . 109.476 no
Co1 . C24 . O2 . 177.3(2) yes
Co1 . C25 . O3 . 173.5(2) yes
Co1 . C26 . O4 . 171.8(2) yes

loop_
_geom_bond_atom_site_label_1
_geom_bond_site_symmetry_1
_geom_bond_atom_site_label_2
_geom_bond_site_symmetry_2
_geom_bond_distance
_geom_bond_publ_flag
Co1 . C1 . 2.004(2) yes
Co1 . C22 . 2.016(2) yes
Co1 . C24 . 1.770(3) yes
Co1 . C25 . 1.788(3) yes
Co1 . C26 . 1.815(2) yes
C1 . N1 . 1.365(3) yes
C1 . N2 . 1.369(3) yes
N1 . C2 . 1.390(3) yes
N1 . C4 . 1.446(3) yes
C2 . C3 . 1.335(4) yes
C2 . H21 . 1.000 no
C3 . N2 . 1.390(3) yes
C3 . H31 . 1.000 no
N2 . C13 . 1.441(3) yes
C4 . C5 . 1.398(3) yes
C4 . C9 . 1.391(3) yes
C5 . C6 . 1.387(4) yes
C5 . C10 . 1.505(4) yes
C6 . C7 . 1.388(4) yes
C6 . H61 . 1.000 no
C7 . C8 . 1.388(4) yes
C7 . C11 . 1.507(4) yes
C8 . C9 . 1.399(4) yes
C8 . H81 . 1.000 no
C9 . C12 . 1.507(4) yes
C10 . H101 . 1.000 no
C10 . H102 . 1.000 no
C10 . H103 . 1.000 no
C11 . H111 . 1.000 no
C11 . H112 . 1.000 no
C11 . H113 . 1.000 no
C12 . H121 . 1.000 no
C12 . H122 . 1.000 no
C12 . H123 . 1.000 no
C13 . C14 . 1.394(3) yes
C13 . C18 . 1.394(3) yes
C14 . C15 . 1.396(3) yes
C14 . C19 . 1.504(3) yes
C15 . C16 . 1.390(3) yes
C15 . H151 . 1.000 no
C16 . C17 . 1.391(3) yes
C16 . C20 . 1.508(3) yes
C17 . C18 . 1.394(3) yes
C17 . H171 . 1.000 no
C18 . C21 . 1.511(3) yes
C19 . H191 . 1.000 no
C19 . H192 . 1.000 no
C19 . H193 . 1.000 no
C20 . H201 . 1.000 no
C20 . H202 . 1.000 no
C20 . H203 . 1.000 no
C21 . H211 . 1.000 no
C21 . H212 . 1.000 no
C21 . H213 . 1.000 no
C22 . C23 . 1.507(4) yes
C22 . O1 . 1.205(3) yes
C23 . H231 . 1.000 no
C23 . H232 . 1.000 no
C23 . H233 . 1.000 no
C24 . O2 . 1.151(3) yes
C25 . O3 . 1.142(3) yes
C26 . O4 . 1.138(3) yes
